data_1514510
loop_
_publ_author_name
'Corbett, Michael T.'
'Johnson, Jeffrey S.'

_publ_section_title
;
 Enantioselective synthesis of hindered cyclic dialkyl ethers via
 catalytic oxa-Michael/Michael desymmetrization.
;
_journal_issue 7
_journal_name_full 'Chemical science (Royal Society of Chemistry : 2010)'
_journal_page_first 2828
_journal_page_last 2832
_journal_paper_doi 10.1039/C3SC51022K
_journal_volume 4
_journal_year 2013
_chemical_absolute_configuration ad
_chemical_formula_moiety 'C23 H21 N O6'
_chemical_formula_sum 'C23 H21 N O6'
_chemical_formula_weight 407.41
_chemical_name_systematic
;
?
;
_space_group_crystal_system monoclinic
_space_group_IT_number 4
_space_group_name_Hall 'P 2yb'
_space_group_name_H-M_alt 'P 1 21 1'
_symmetry_space_group_name_Hall 'P 2yb'
_symmetry_space_group_name_H-M 'P 1 21 1'
_atom_sites_solution_hydrogens geom
_atom_sites_solution_primary iterative
_atom_sites_solution_secondary difmap
_audit_creation_date 2012-12-19
_audit_creation_method
;
Olex2 1.2-beta
(compiled Dec 5 2012 16:17:34, GUI svn.r4385)
;
_cell_angle_alpha 90.00
_cell_angle_beta 103.8170(10)
_cell_angle_gamma 90.00
_cell_formula_units_Z 4
_cell_length_a 16.5029(2)
_cell_length_b 7.00040(10)
_cell_length_c 17.5337(2)
_cell_measurement_reflns_used 9821
_cell_measurement_temperature 100
_cell_measurement_theta_max 70.04
_cell_measurement_theta_min 5.20
_cell_volume 1967.00(4)
_computing_data_reduction 'SAINT v8.27A (Bruker, 2012)'
_computing_molecular_graphics
;
O. V. Dolomanov, L. J. Bourhis, R. J. Gildea, J. A. K. Howard and H. Puschmann,
OLEX2: a complete structure solution, refinement and analysis program.
J. Appl. Cryst. (2009). 42, 339-341.
;
_computing_publication_material
;
O. V. Dolomanov, L. J. Bourhis, R. J. Gildea, J. A. K. Howard and H. Puschmann,
OLEX2: a complete structure solution, refinement and analysis program.
J. Appl. Cryst. (2009). 42, 339-341.
;
_computing_structure_refinement
;
XL, G.M. Sheldrick, Acta Cryst.
(2008). A64, 112-122
;
_computing_structure_solution
;
olex2.solve (L.J. Bourhis, O.V. Dolomanov, R.J. Gildea, J.A.K. Howard,
H. Puschmann, in preparation, 2011)
;
_diffrn_ambient_temperature 100
_diffrn_measured_fraction_theta_full 0.998
_diffrn_measured_fraction_theta_max 0.998
_diffrn_measurement_device_type 'Bruker APEX-II CCD'
_diffrn_measurement_method '\f and \w scans'
_diffrn_radiation_monochromator graphite
_diffrn_radiation_type CuK\a
_diffrn_radiation_wavelength 1.54178
_diffrn_reflns_av_R_equivalents 0.0224
_diffrn_reflns_av_unetI/netI 0.0209
_diffrn_reflns_limit_h_max 20
_diffrn_reflns_limit_h_min -19
_diffrn_reflns_limit_k_max 8
_diffrn_reflns_limit_k_min -8
_diffrn_reflns_limit_l_max 21
_diffrn_reflns_limit_l_min -21
_diffrn_reflns_number 23188
_diffrn_reflns_theta_full 70.04
_diffrn_reflns_theta_max 70.04
_diffrn_reflns_theta_min 2.60
_diffrn_source 'fine-focus sealed tube'
_diffrn_standards_number 0
_exptl_absorpt_coefficient_mu 0.829
_exptl_absorpt_correction_T_max 0.9283
_exptl_absorpt_correction_T_min 0.7782
_exptl_absorpt_correction_type numerical
_exptl_absorpt_process_details
;
SADABS-2012/1 (Bruker,2012) was used for absorption correction.
wR2(int) was 0.0444 before and 0.0344 after correction.
The Ratio of minimum to maximum transmission is 0.8383.
The \l/2 correction factor is 0.0015.
;
_exptl_crystal_colour 'clear colourless'
_exptl_crystal_colour_lustre clear
_exptl_crystal_colour_primary colourless
_exptl_crystal_density_diffrn 1.376
_exptl_crystal_density_method 'not measured'
_exptl_crystal_description block
_exptl_crystal_F_000 856
_exptl_crystal_size_max 0.408
_exptl_crystal_size_mid 0.318
_exptl_crystal_size_min 0.124
_refine_diff_density_max 0.193
_refine_diff_density_min -0.187
_refine_diff_density_rms 0.037
_refine_ls_abs_structure_details 'Flack H D (1983), Acta Cryst. A39, 876-881'
_refine_ls_abs_structure_Flack -0.05(9)
_refine_ls_extinction_method none
_refine_ls_goodness_of_fit_ref 1.031
_refine_ls_hydrogen_treatment constr
_refine_ls_matrix_type full
_refine_ls_number_parameters 543
_refine_ls_number_reflns 7355
_refine_ls_number_restraints 1
_refine_ls_restrained_S_all 1.030
_refine_ls_R_factor_all 0.0304
_refine_ls_R_factor_gt 0.0294
_refine_ls_shift/su_max 0.001
_refine_ls_shift/su_mean 0.000
_refine_ls_structure_factor_coef Fsqd
_refine_ls_weighting_details 'calc w=1/[\s^2^(Fo^2^)+(0.0452P)^2^+0.3154P] where P=(Fo^2^+2Fc^2^)/3'
_refine_ls_weighting_scheme calc
_refine_ls_wR_factor_gt 0.0744
_refine_ls_wR_factor_ref 0.0754
_reflns_number_gt 7159
_reflns_number_total 7355
_reflns_threshold_expression >2sigma(I)
_cod_data_source_file c3sc51022k.txt
_cod_data_source_block x1212018
_cod_database_code 1514510
_olex2_refinement_description
;
1. Fixed Uiso
At 1.2 times of:
H2 of C2, H45 of C45, H44 of C44, H43 of C43, H42 of C42, H41 of C41, H39
of C39, {H38A,H38B} of C38, H36 of C36, H35 of C35, H33 of C33, H32 of C32,
{H31A,H31B} of C31, H29 of C29, H28 of C28, H26 of C26, H25 of C25, H3 of C3,
H5 of C5, H6 of C6, {H8A,H8B} of C8, H9 of C9, H10 of C10, H12 of C12, H13 of
C13, {H15A,H15B} of C15, H16 of C16, H18 of C18, H19 of C19, H20 of C20, H21
of C21, H22 of C22
At 1.5 times of:
{H46A,H46B,H46C} of C46, {H23A,H23B,H23C} of C23
2.a Ternary CH refined with riding coordinates:
C9(H9), C10(H10), C16(H16), C32(H32), C33(H33), C39(H39)
2.b Secondary CH2 refined with riding coordinates:
C8(H8A,H8B), C15(H15A,H15B), C31(H31A,H31B), C38(H38A,H38B)
2.c Aromatic/amide H refined with riding coordinates:
C2(H2), C3(H3), C5(H5), C6(H6), C12(H12), C13(H13), C18(H18), C19(H19),
C20(H20), C21(H21), C22(H22), C25(H25), C26(H26), C28(H28), C29(H29), C35(H35),
C36(H36), C41(H41), C42(H42), C43(H43), C44(H44), C45(H45)
2.d Idealised Me refined as rotating group:
C23(H23A,H23B,H23C), C46(H46A,H46B,H46C)
;

loop_
_space_group_symop_id
_space_group_symop_operation_xyz
1 'x, y, z'
2 '-x, y+1/2, -z'

loop_
_atom_site_label
_atom_site_type_symbol
_atom_site_fract_x
_atom_site_fract_y
_atom_site_fract_z
_atom_site_U_iso_or_equiv
_atom_site_adp_type
_atom_site_occupancy
_atom_site_symmetry_multiplicity
_atom_site_calc_flag
_atom_site_refinement_flags
O1 O 0.56924(8) 0.7466(3) 0.45497(9) 0.0563(4) Uani 1 1 d .
O2 O 0.47531(10) 0.9594(2) 0.41107(9) 0.0603(4) Uani 1 1 d .
O3 O 0.35362(7) 0.09256(17) 0.18755(7) 0.0343(3) Uani 1 1 d .
O4 O 0.25118(6) 0.31197(15) 0.15445(5) 0.0239(2) Uani 1 1 d .
O5 O 0.20301(6) 0.58959(14) 0.00189(6) 0.0227(2) Uani 1 1 d .
O6 O 0.20344(7) 0.02737(16) -0.19333(6) 0.0320(2) Uani 1 1 d .
N1 N 0.50532(9) 0.7989(2) 0.40968(8) 0.0382(3) Uani 1 1 d .
C1 C 0.46048(9) 0.6612(3) 0.35134(9) 0.0312(3) Uani 1 1 d .
C2 C 0.48773(9) 0.4738(3) 0.35678(9) 0.0338(4) Uani 1 1 d .
H2 H 0.5356 0.4363 0.3957 0.041 Uiso 1 1 calc R
C3 C 0.44359(10) 0.3428(3) 0.30423(9) 0.0325(4) Uani 1 1 d .
H3 H 0.4613 0.2134 0.3066 0.039 Uiso 1 1 calc R
C4 C 0.37296(9) 0.3996(2) 0.24752(8) 0.0265(3) Uani 1 1 d .
C5 C 0.34774(9) 0.5904(2) 0.24268(9) 0.0294(3) Uani 1 1 d .
H5 H 0.3003 0.6292 0.2035 0.035 Uiso 1 1 calc R
C6 C 0.39172(10) 0.7223(3) 0.29482(9) 0.0325(3) Uani 1 1 d .
H6 H 0.3752 0.8526 0.2920 0.039 Uiso 1 1 calc R
C7 C 0.32627(9) 0.2494(2) 0.19385(8) 0.0259(3) Uani 1 1 d .
C8 C 0.19838(9) 0.1795(2) 0.10112(8) 0.0246(3) Uani 1 1 d .
H8A H 0.1453 0.1610 0.1170 0.030 Uiso 1 1 calc R
H8B H 0.2266 0.0541 0.1033 0.030 Uiso 1 1 calc R
C9 C 0.18073(9) 0.2577(2) 0.01806(8) 0.0212(3) Uani 1 1 d .
H9 H 0.1453 0.1634 -0.0180 0.025 Uiso 1 1 calc R
C10 C 0.13769(8) 0.4564(2) 0.00458(8) 0.0200(3) Uani 1 1 d .
H10 H 0.0978 0.4552 -0.0482 0.024 Uiso 1 1 calc R
C11 C 0.25789(8) 0.4944(2) -0.03919(8) 0.0221(3) Uani 1 1 d .
C12 C 0.21878(9) 0.5077(2) -0.12635(8) 0.0255(3) Uani 1 1 d .
H12 H 0.2054 0.6314 -0.1479 0.031 Uiso 1 1 calc R
C13 C 0.20162(9) 0.3599(2) -0.17512(8) 0.0253(3) Uani 1 1 d .
H13 H 0.1738 0.3821 -0.2284 0.030 Uiso 1 1 calc R
C14 C 0.22426(8) 0.1627(2) -0.14925(8) 0.0233(3) Uani 1 1 d .
C15 C 0.27759(9) 0.1383(2) -0.06750(8) 0.0239(3) Uani 1 1 d .
H15A H 0.3370 0.1439 -0.0696 0.029 Uiso 1 1 calc R
H15B H 0.2672 0.0099 -0.0482 0.029 Uiso 1 1 calc R
C16 C 0.26250(8) 0.2875(2) -0.00869(8) 0.0204(3) Uani 1 1 d .
H16 H 0.3099 0.2797 0.0389 0.024 Uiso 1 1 calc R
C17 C 0.09049(8) 0.5199(2) 0.06426(8) 0.0204(3) Uani 1 1 d .
C18 C 0.11476(8) 0.6775(2) 0.11256(8) 0.0219(3) Uani 1 1 d .
H18 H 0.1628 0.7486 0.1090 0.026 Uiso 1 1 calc R
C19 C 0.06879(9) 0.7313(2) 0.16607(8) 0.0253(3) Uani 1 1 d .
H19 H 0.0852 0.8403 0.1984 0.030 Uiso 1 1 calc R
C20 C -0.00072(9) 0.6275(2) 0.17270(9) 0.0278(3) Uani 1 1 d .
H20 H -0.0316 0.6644 0.2096 0.033 Uiso 1 1 calc R
C21 C -0.02486(8) 0.4686(2) 0.12493(8) 0.0267(3) Uani 1 1 d .
H21 H -0.0720 0.3956 0.1296 0.032 Uiso 1 1 calc R
C22 C 0.02004(8) 0.4168(2) 0.07034(8) 0.0242(3) Uani 1 1 d .
H22 H 0.0025 0.3102 0.0369 0.029 Uiso 1 1 calc R
C23 C 0.34190(9) 0.5950(2) -0.01739(10) 0.0301(3) Uani 1 1 d .
H23A H 0.3380 0.7175 -0.0451 0.045 Uiso 1 1 calc R
H23B H 0.3842 0.5150 -0.0324 0.045 Uiso 1 1 calc R
H23C H 0.3576 0.6175 0.0394 0.045 Uiso 1 1 calc R
O7 O 0.54893(7) 0.56235(19) 0.94789(7) 0.0386(3) Uani 1 1 d .
O8 O 0.50513(7) 0.80796(17) 0.87501(7) 0.0362(3) Uani 1 1 d .
O9 O 0.30810(7) -0.02425(16) 0.66095(6) 0.0303(2) Uani 1 1 d .
O10 O 0.22560(6) 0.23569(14) 0.62990(6) 0.0223(2) Uani 1 1 d .
O11 O 0.17329(8) 0.60301(15) 0.48626(7) 0.0337(3) Uani 1 1 d .
O12 O 0.19737(8) 0.04887(19) 0.28915(7) 0.0421(3) Uani 1 1 d .
N2 N 0.50675(8) 0.6363(2) 0.88821(8) 0.0287(3) Uani 1 1 d .
C24 C 0.45399(8) 0.5101(2) 0.82925(8) 0.0248(3) Uani 1 1 d .
C25 C 0.46253(9) 0.3140(2) 0.83967(9) 0.0270(3) Uani 1 1 d .
H25 H 0.5029 0.2619 0.8826 0.032 Uiso 1 1 calc R
C26 C 0.41085(9) 0.1965(2) 0.78600(8) 0.0260(3) Uani 1 1 d .
H26 H 0.4164 0.0617 0.7911 0.031 Uiso 1 1 calc R
C27 C 0.35046(8) 0.2743(2) 0.72425(8) 0.0218(3) Uani 1 1 d .
C28 C 0.34395(9) 0.4720(2) 0.71496(8) 0.0246(3) Uani 1 1 d .
H28 H 0.3033 0.5249 0.6725 0.029 Uiso 1 1 calc R
C29 C 0.39635(9) 0.5910(2) 0.76723(9) 0.0263(3) Uani 1 1 d .
H29 H 0.3929 0.7257 0.7608 0.032 Uiso 1 1 calc R
C30 C 0.29373(9) 0.1419(2) 0.66905(8) 0.0220(3) Uani 1 1 d .
C31 C 0.16936(9) 0.1383(2) 0.56569(8) 0.0237(3) Uani 1 1 d .
H31A H 0.1156 0.1129 0.5794 0.028 Uiso 1 1 calc R
H31B H 0.1937 0.0146 0.5554 0.028 Uiso 1 1 calc R
C32 C 0.15520(9) 0.2640(2) 0.49296(8) 0.0216(3) Uani 1 1 d .
H32 H 0.1205 0.1902 0.4481 0.026 Uiso 1 1 calc R
C33 C 0.11285(9) 0.4630(2) 0.49538(8) 0.0245(3) Uani 1 1 d .
H33 H 0.0645 0.4718 0.4486 0.029 Uiso 1 1 calc R
C34 C 0.22694(11) 0.5176(2) 0.44151(10) 0.0320(4) Uani 1 1 d .
C35 C 0.18373(12) 0.5232(3) 0.35548(10) 0.0411(4) Uani 1 1 d .
H35 H 0.1621 0.6427 0.3342 0.049 Uiso 1 1 calc R
C36 C 0.17337(11) 0.3749(3) 0.30703(9) 0.0370(4) Uani 1 1 d .
H36 H 0.1423 0.3909 0.2543 0.044 Uiso 1 1 calc R
C37 C 0.20886(9) 0.1859(3) 0.33290(9) 0.0299(3) Uani 1 1 d .
C38 C 0.26328(10) 0.1746(2) 0.41493(9) 0.0307(3) Uani 1 1 d .
H38A H 0.3217 0.2008 0.4131 0.037 Uiso 1 1 calc R
H38B H 0.2610 0.0428 0.4349 0.037 Uiso 1 1 calc R
C39 C 0.23826(9) 0.3135(2) 0.47224(8) 0.0243(3) Uani 1 1 d .
H39 H 0.2832 0.3134 0.5219 0.029 Uiso 1 1 calc R
C40 C 0.08165(8) 0.5114(2) 0.56756(7) 0.0201(3) Uani 1 1 d .
C41 C 0.11847(8) 0.6523(2) 0.62012(8) 0.0220(3) Uani 1 1 d .
H41 H 0.1660 0.7188 0.6122 0.026 Uiso 1 1 calc R
C42 C 0.08618(9) 0.6967(2) 0.68440(8) 0.0250(3) Uani 1 1 d .
H42 H 0.1109 0.7956 0.7194 0.030 Uiso 1 1 calc R
C43 C 0.01809(9) 0.5972(2) 0.69756(8) 0.0278(3) Uani 1 1 d .
H43 H -0.0036 0.6266 0.7417 0.033 Uiso 1 1 calc R
C44 C -0.01796(9) 0.4545(2) 0.64574(9) 0.0285(3) Uani 1 1 d .
H44 H -0.0640 0.3845 0.6550 0.034 Uiso 1 1 calc R
C45 C 0.01262(9) 0.4131(2) 0.58058(8) 0.0241(3) Uani 1 1 d .
H45 H -0.0135 0.3174 0.5446 0.029 Uiso 1 1 calc R
C46 C 0.30826(14) 0.6293(3) 0.45916(14) 0.0511(5) Uani 1 1 d .
H46A H 0.2998 0.7515 0.4311 0.077 Uiso 1 1 calc R
H46B H 0.3511 0.5555 0.4420 0.077 Uiso 1 1 calc R
H46C H 0.3263 0.6530 0.5158 0.077 Uiso 1 1 calc R

loop_
_atom_site_aniso_label
_atom_site_aniso_U_11
_atom_site_aniso_U_22
_atom_site_aniso_U_33
_atom_site_aniso_U_23
_atom_site_aniso_U_13
_atom_site_aniso_U_12
O1 0.0356(7) 0.0736(11) 0.0498(8) -0.0079(7) -0.0094(6) 0.0001(7)
O2 0.0687(10) 0.0434(8) 0.0559(9) -0.0035(7) -0.0109(7) -0.0039(8)
O3 0.0330(6) 0.0325(6) 0.0373(6) 0.0039(5) 0.0085(5) 0.0104(5)
O4 0.0250(5) 0.0262(5) 0.0206(5) 0.0036(4) 0.0058(4) 0.0052(4)
O5 0.0241(5) 0.0190(5) 0.0267(5) -0.0027(4) 0.0097(4) -0.0012(4)
O6 0.0361(6) 0.0321(6) 0.0293(5) -0.0090(5) 0.0106(5) -0.0074(5)
N1 0.0316(7) 0.0510(9) 0.0305(7) 0.0032(7) 0.0047(6) -0.0091(7)
C1 0.0257(7) 0.0452(9) 0.0243(7) 0.0058(7) 0.0091(6) -0.0049(7)
C2 0.0213(7) 0.0514(10) 0.0287(7) 0.0075(8) 0.0061(6) 0.0056(7)
C3 0.0285(8) 0.0410(9) 0.0296(8) 0.0054(7) 0.0100(6) 0.0097(7)
C4 0.0247(7) 0.0355(8) 0.0213(7) 0.0055(6) 0.0097(6) 0.0032(7)
C5 0.0276(7) 0.0356(8) 0.0235(7) 0.0091(7) 0.0028(6) 0.0022(7)
C6 0.0332(8) 0.0342(9) 0.0300(8) 0.0071(7) 0.0074(6) -0.0021(7)
C7 0.0266(7) 0.0319(8) 0.0215(7) 0.0078(6) 0.0105(6) 0.0060(6)
C8 0.0251(7) 0.0210(7) 0.0285(7) 0.0029(6) 0.0081(6) 0.0002(6)
C9 0.0225(6) 0.0180(7) 0.0232(7) -0.0016(5) 0.0059(5) -0.0006(5)
C10 0.0195(6) 0.0198(7) 0.0197(6) -0.0005(5) 0.0027(5) -0.0008(5)
C11 0.0240(6) 0.0194(6) 0.0250(7) -0.0009(6) 0.0098(5) 0.0005(6)
C12 0.0281(7) 0.0234(7) 0.0283(7) 0.0071(6) 0.0133(6) 0.0058(6)
C13 0.0234(7) 0.0336(8) 0.0198(7) 0.0040(6) 0.0072(6) 0.0025(6)
C14 0.0204(6) 0.0288(8) 0.0231(7) -0.0032(6) 0.0101(5) -0.0027(6)
C15 0.0265(7) 0.0217(7) 0.0244(7) -0.0006(6) 0.0080(6) 0.0049(6)
C16 0.0215(6) 0.0222(7) 0.0177(6) -0.0002(5) 0.0053(5) 0.0011(5)
C17 0.0201(6) 0.0203(7) 0.0190(6) 0.0028(5) 0.0015(5) 0.0045(5)
C18 0.0197(6) 0.0217(7) 0.0228(6) 0.0018(6) 0.0021(5) 0.0027(5)
C19 0.0263(7) 0.0263(7) 0.0206(7) -0.0019(6) 0.0006(5) 0.0077(6)
C20 0.0235(7) 0.0371(9) 0.0233(7) 0.0004(6) 0.0068(5) 0.0093(6)
C21 0.0181(6) 0.0342(8) 0.0281(7) 0.0025(6) 0.0061(6) 0.0010(6)
C22 0.0204(6) 0.0258(7) 0.0244(7) -0.0028(6) 0.0015(5) 0.0010(6)
C23 0.0276(7) 0.0254(7) 0.0408(8) -0.0050(7) 0.0152(6) -0.0040(6)
O7 0.0305(6) 0.0477(7) 0.0315(6) 0.0078(5) -0.0046(5) -0.0094(5)
O8 0.0345(6) 0.0312(6) 0.0392(6) -0.0015(5) 0.0015(5) -0.0055(5)
O9 0.0325(5) 0.0222(5) 0.0342(5) 0.0001(5) 0.0040(4) 0.0062(5)
O10 0.0263(5) 0.0197(5) 0.0190(4) 0.0020(4) 0.0018(4) 0.0027(4)
O11 0.0509(7) 0.0197(5) 0.0403(6) 0.0024(5) 0.0303(5) 0.0024(5)
O12 0.0524(7) 0.0453(7) 0.0347(6) -0.0107(6) 0.0220(6) -0.0098(6)
N2 0.0213(6) 0.0351(8) 0.0289(6) 0.0031(6) 0.0046(5) -0.0044(5)
C24 0.0193(6) 0.0312(8) 0.0247(7) 0.0018(6) 0.0069(5) -0.0025(6)
C25 0.0225(7) 0.0330(8) 0.0242(7) 0.0049(6) 0.0033(6) 0.0039(6)
C26 0.0272(7) 0.0256(7) 0.0254(7) 0.0029(6) 0.0065(6) 0.0045(6)
C27 0.0214(6) 0.0248(7) 0.0212(6) 0.0040(6) 0.0087(5) 0.0030(6)
C28 0.0225(6) 0.0269(7) 0.0239(7) 0.0060(6) 0.0049(5) 0.0003(6)
C29 0.0254(7) 0.0237(7) 0.0291(7) 0.0051(6) 0.0054(6) -0.0023(6)
C30 0.0252(7) 0.0240(7) 0.0186(6) 0.0044(5) 0.0086(5) 0.0022(6)
C31 0.0281(7) 0.0185(7) 0.0225(7) 0.0005(6) 0.0022(6) -0.0022(6)
C32 0.0260(7) 0.0184(7) 0.0191(6) -0.0007(5) 0.0029(5) 0.0018(5)
C33 0.0305(7) 0.0216(7) 0.0214(6) 0.0040(6) 0.0066(6) 0.0054(6)
C34 0.0463(9) 0.0218(7) 0.0363(8) 0.0046(6) 0.0266(7) 0.0072(7)
C35 0.0563(11) 0.0387(10) 0.0378(9) 0.0200(8) 0.0298(8) 0.0257(8)
C36 0.0369(9) 0.0541(11) 0.0233(7) 0.0119(8) 0.0138(7) 0.0187(8)
C37 0.0299(7) 0.0383(9) 0.0254(7) 0.0004(7) 0.0145(6) 0.0018(7)
C38 0.0368(8) 0.0287(8) 0.0285(8) 0.0031(7) 0.0115(6) 0.0129(7)
C39 0.0289(7) 0.0252(7) 0.0198(7) 0.0022(6) 0.0077(6) 0.0043(6)
C40 0.0212(6) 0.0201(7) 0.0179(6) 0.0050(5) 0.0025(5) 0.0060(5)
C41 0.0211(6) 0.0204(7) 0.0236(7) 0.0051(6) 0.0032(5) 0.0016(6)
C42 0.0297(7) 0.0229(7) 0.0198(6) 0.0005(6) 0.0009(5) 0.0015(6)
C43 0.0316(7) 0.0324(8) 0.0214(7) 0.0030(6) 0.0103(6) 0.0036(7)
C44 0.0235(7) 0.0312(8) 0.0323(7) 0.0041(7) 0.0097(6) -0.0022(6)
C45 0.0226(6) 0.0232(7) 0.0241(7) -0.0014(6) 0.0010(5) -0.0013(6)
C46 0.0659(13) 0.0332(10) 0.0707(13) -0.0043(9) 0.0486(11) -0.0103(9)

loop_
_atom_type_symbol
_atom_type_description
_atom_type_scat_dispersion_real
_atom_type_scat_dispersion_imag
_atom_type_scat_source
C C 0.0181 0.0091 'International Tables Vol C Tables 4.2.6.8 and 6.1.1.4'
H H 0.0000 0.0000 'International Tables Vol C Tables 4.2.6.8 and 6.1.1.4'
N N 0.0311 0.0180 'International Tables Vol C Tables 4.2.6.8 and 6.1.1.4'
O O 0.0492 0.0322 'International Tables Vol C Tables 4.2.6.8 and 6.1.1.4'

loop_
_geom_angle_atom_site_label_1
_geom_angle_atom_site_label_2
_geom_angle_atom_site_label_3
_geom_angle
C7 O4 C8 117.56(11)
C10 O5 C11 106.36(10)
O1 N1 O2 123.54(17)
O1 N1 C1 118.13(17)
O2 N1 C1 118.31(14)
C2 C1 N1 118.20(14)
C2 C1 C6 122.70(16)
C6 C1 N1 119.07(16)
C1 C2 H2 120.9
C3 C2 C1 118.28(14)
C3 C2 H2 120.9
C2 C3 H3 119.9
C2 C3 C4 120.29(16)
C4 C3 H3 119.9
C3 C4 C7 117.67(14)
C5 C4 C3 120.11(15)
C5 C4 C7 122.21(13)
C4 C5 H5 120.0
C6 C5 C4 119.95(14)
C6 C5 H5 120.0
C1 C6 H6 120.7
C5 C6 C1 118.65(16)
C5 C6 H6 120.7
O3 C7 O4 124.91(15)
O3 C7 C4 123.46(14)
O4 C7 C4 111.63(13)
O4 C8 H8A 109.7
O4 C8 H8B 109.7
O4 C8 C9 109.64(11)
H8A C8 H8B 108.2
C9 C8 H8A 109.7
C9 C8 H8B 109.7
C8 C9 H9 108.5
C8 C9 C10 116.41(12)
C8 C9 C16 111.02(11)
C10 C9 H9 108.5
C16 C9 H9 108.5
C16 C9 C10 103.51(11)
O5 C10 C9 105.48(10)
O5 C10 H10 108.0
O5 C10 C17 110.31(11)
C9 C10 H10 108.0
C17 C10 C9 116.73(11)
C17 C10 H10 108.0
O5 C11 C12 107.93(11)
O5 C11 C16 104.20(10)
O5 C11 C23 107.64(11)
C12 C11 C16 112.47(12)
C12 C11 C23 111.64(12)
C23 C11 C16 112.47(12)
C11 C12 H12 117.4
C13 C12 C11 125.18(14)
C13 C12 H12 117.4
C12 C13 H13 118.9
C12 C13 C14 122.14(13)
C14 C13 H13 118.9
O6 C14 C13 121.38(13)
O6 C14 C15 121.94(14)
C13 C14 C15 116.62(12)
C14 C15 H15A 108.7
C14 C15 H15B 108.7
C14 C15 C16 114.41(12)
H15A C15 H15B 107.6
C16 C15 H15A 108.7
C16 C15 H15B 108.7
C9 C16 H16 107.8
C11 C16 C9 104.95(11)
C11 C16 H16 107.8
C15 C16 C9 114.04(12)
C15 C16 C11 114.26(11)
C15 C16 H16 107.8
C18 C17 C10 122.23(12)
C18 C17 C22 119.25(13)
C22 C17 C10 118.52(12)
C17 C18 H18 120.0
C17 C18 C19 120.07(13)
C19 C18 H18 120.0
C18 C19 H19 119.7
C20 C19 C18 120.64(14)
C20 C19 H19 119.7
C19 C20 H20 120.3
C19 C20 C21 119.49(13)
C21 C20 H20 120.3
C20 C21 H21 120.0
C22 C21 C20 119.96(13)
C22 C21 H21 120.0
C17 C22 H22 119.7
C21 C22 C17 120.57(13)
C21 C22 H22 119.7
C11 C23 H23A 109.5
C11 C23 H23B 109.5
C11 C23 H23C 109.5
H23A C23 H23B 109.5
H23A C23 H23C 109.5
H23B C23 H23C 109.5
C30 O10 C31 118.11(11)
C33 O11 C34 108.07(11)
O7 N2 C24 117.76(13)
O8 N2 O7 124.01(14)
O8 N2 C24 118.23(13)
C25 C24 N2 118.39(13)
C29 C24 N2 119.06(14)
C29 C24 C25 122.52(14)
C24 C25 H25 120.9
C26 C25 C24 118.22(14)
C26 C25 H25 120.9
C25 C26 H26 119.8
C25 C26 C27 120.44(14)
C27 C26 H26 119.8
C26 C27 C30 118.71(13)
C28 C27 C26 119.93(14)
C28 C27 C30 121.36(13)
C27 C28 H28 119.9
C29 C28 C27 120.20(14)
C29 C28 H28 119.9
C24 C29 H29 120.7
C28 C29 C24 118.64(14)
C28 C29 H29 120.7
O9 C30 O10 125.34(14)
O9 C30 C27 124.41(13)
O10 C30 C27 110.25(12)
O10 C31 H31A 109.9
O10 C31 H31B 109.9
O10 C31 C32 108.76(11)
H31A C31 H31B 108.3
C32 C31 H31A 109.9
C32 C31 H31B 109.9
C31 C32 H32 107.8
C31 C32 C33 118.22(12)
C31 C32 C39 111.17(12)
C33 C32 H32 107.8
C39 C32 H32 107.8
C39 C32 C33 103.58(11)
O11 C33 C32 106.18(11)
O11 C33 H33 107.9
O11 C33 C40 108.96(12)
C32 C33 H33 107.9
C40 C33 C32 117.72(11)
C40 C33 H33 107.9
O11 C34 C35 109.13(13)
O11 C34 C39 103.62(11)
O11 C34 C46 107.58(14)
C35 C34 C39 111.56(14)
C35 C34 C46 111.97(15)
C46 C34 C39 112.52(15)
C34 C35 H35 117.3
C36 C35 C34 125.34(15)
C36 C35 H35 117.3
C35 C36 H36 119.2
C35 C36 C37 121.64(15)
C37 C36 H36 119.2
O12 C37 C36 121.60(15)
O12 C37 C38 121.99(16)
C36 C37 C38 116.35(15)
C37 C38 H38A 108.8
C37 C38 H38B 108.8
C37 C38 C39 113.74(13)
H38A C38 H38B 107.7
C39 C38 H38A 108.8
C39 C38 H38B 108.8
C32 C39 H39 108.2
C34 C39 C32 104.71(12)
C34 C39 C38 113.27(12)
C34 C39 H39 108.2
C38 C39 C32 114.12(13)
C38 C39 H39 108.2
C41 C40 C33 122.12(12)
C41 C40 C45 119.15(12)
C45 C40 C33 118.71(13)
C40 C41 H41 119.8
C40 C41 C42 120.33(13)
C42 C41 H41 119.8
C41 C42 H42 119.9
C43 C42 C41 120.28(14)
C43 C42 H42 119.9
C42 C43 H43 120.3
C44 C43 C42 119.41(13)
C44 C43 H43 120.3
C43 C44 H44 119.7
C43 C44 C45 120.52(13)
C45 C44 H44 119.7
C40 C45 H45 119.9
C44 C45 C40 120.27(14)
C44 C45 H45 119.9
C34 C46 H46A 109.5
C34 C46 H46B 109.5
C34 C46 H46C 109.5
H46A C46 H46B 109.5
H46A C46 H46C 109.5
H46B C46 H46C 109.5

loop_
_geom_bond_atom_site_label_1
_geom_bond_atom_site_label_2
_geom_bond_distance
O1 N1 1.215(2)
O2 N1 1.231(2)
O3 C7 1.202(2)
O4 C7 1.3400(18)
O4 C8 1.4505(18)
O5 C10 1.4345(16)
O5 C11 1.4471(16)
O6 C14 1.2189(18)
N1 C1 1.470(2)
C1 C2 1.383(3)
C1 C6 1.384(2)
C2 H2 0.9500
C2 C3 1.378(3)
C3 H3 0.9500
C3 C4 1.397(2)
C4 C5 1.395(2)
C4 C7 1.496(2)
C5 H5 0.9500
C5 C6 1.378(2)
C6 H6 0.9500
C8 H8A 0.9900
C8 H8B 0.9900
C8 C9 1.5175(19)
C9 H9 1.0000
C9 C10 1.5542(19)
C9 C16 1.5450(18)
C10 H10 1.0000
C10 C17 1.5127(18)
C11 C12 1.513(2)
C11 C16 1.5397(19)
C11 C23 1.520(2)
C12 H12 0.9500
C12 C13 1.329(2)
C13 H13 0.9500
C13 C14 1.473(2)
C14 C15 1.502(2)
C15 H15A 0.9900
C15 H15B 0.9900
C15 C16 1.5292(18)
C16 H16 1.0000
C17 C18 1.391(2)
C17 C22 1.394(2)
C18 H18 0.9500
C18 C19 1.392(2)
C19 H19 0.9500
C19 C20 1.386(2)
C20 H20 0.9500
C20 C21 1.392(2)
C21 H21 0.9500
C21 C22 1.391(2)
C22 H22 0.9500
C23 H23A 0.9800
C23 H23B 0.9800
C23 H23C 0.9800
O7 N2 1.2244(17)
O8 N2 1.2230(19)
O9 C30 1.2019(19)
O10 C30 1.3409(17)
O10 C31 1.4472(16)
O11 C33 1.4343(18)
O11 C34 1.4453(17)
O12 C37 1.214(2)
N2 C24 1.475(2)
C24 C25 1.388(2)
C24 C29 1.383(2)
C25 H25 0.9500
C25 C26 1.381(2)
C26 H26 0.9500
C26 C27 1.395(2)
C27 C28 1.395(2)
C27 C30 1.497(2)
C28 H28 0.9500
C28 C29 1.379(2)
C29 H29 0.9500
C31 H31A 0.9900
C31 H31B 0.9900
C31 C32 1.5205(19)
C32 H32 1.0000
C32 C33 1.5638(19)
C32 C39 1.5391(19)
C33 H33 1.0000
C33 C40 1.5143(18)
C34 C35 1.507(2)
C34 C39 1.523(2)
C34 C46 1.520(3)
C35 H35 0.9500
C35 C36 1.326(3)
C36 H36 0.9500
C36 C37 1.474(2)
C37 C38 1.505(2)
C38 H38A 0.9900
C38 H38B 0.9900
C38 C39 1.525(2)
C39 H39 1.0000
C40 C41 1.387(2)
C40 C45 1.395(2)
C41 H41 0.9500
C41 C42 1.392(2)
C42 H42 0.9500
C42 C43 1.388(2)
C43 H43 0.9500
C43 C44 1.385(2)
C44 H44 0.9500
C44 C45 1.386(2)
C45 H45 0.9500
C46 H46A 0.9800
C46 H46B 0.9800
C46 H46C 0.9800

loop_
_geom_torsion_atom_site_label_1
_geom_torsion_atom_site_label_2
_geom_torsion_atom_site_label_3
_geom_torsion_atom_site_label_4
_geom_torsion
O1 N1 C1 C2 7.4(2)
O1 N1 C1 C6 -174.35(15)
O2 N1 C1 C2 -171.17(16)
O2 N1 C1 C6 7.1(2)
O4 C8 C9 C10 -58.45(15)
O4 C8 C9 C16 59.60(14)
O5 C10 C17 C18 -5.01(17)
O5 C10 C17 C22 174.59(11)
O5 C11 C12 C13 -124.35(15)
O5 C11 C16 C9 25.12(14)
O5 C11 C16 C15 150.76(11)
O6 C14 C15 C16 -150.56(13)
N1 C1 C2 C3 177.24(13)
N1 C1 C6 C5 -176.99(13)
C1 C2 C3 C4 -0.4(2)
C2 C1 C6 C5 1.2(2)
C2 C3 C4 C5 1.4(2)
C2 C3 C4 C7 -178.12(13)
C3 C4 C5 C6 -1.2(2)
C3 C4 C7 O3 -13.5(2)
C3 C4 C7 O4 166.46(12)
C4 C5 C6 C1 -0.1(2)
C5 C4 C7 O3 166.98(14)
C5 C4 C7 O4 -13.05(18)
C6 C1 C2 C3 -0.9(2)
C7 O4 C8 C9 -118.55(12)
C7 C4 C5 C6 178.34(13)
C8 O4 C7 O3 1.0(2)
C8 O4 C7 C4 -178.94(10)
C8 C9 C10 O5 101.61(13)
C8 C9 C10 C17 -21.26(17)
C8 C9 C16 C11 -128.57(12)
C8 C9 C16 C15 105.65(13)
C9 C10 C17 C18 115.33(14)
C9 C10 C17 C22 -65.08(17)
C10 O5 C11 C12 80.14(13)
C10 O5 C11 C16 -39.61(13)
C10 O5 C11 C23 -159.22(11)
C10 C9 C16 C11 -2.95(14)
C10 C9 C16 C15 -128.73(12)
C10 C17 C18 C19 179.39(13)
C10 C17 C22 C21 179.33(13)
C11 O5 C10 C9 37.95(13)
C11 O5 C10 C17 164.83(11)
C11 C12 C13 C14 -3.8(2)
C12 C11 C16 C9 -91.51(13)
C12 C11 C16 C15 34.13(16)
C12 C13 C14 O6 175.27(14)
C12 C13 C14 C15 -7.6(2)
C13 C14 C15 C16 32.37(17)
C14 C15 C16 C9 74.76(15)
C14 C15 C16 C11 -45.96(17)
C16 C9 C10 O5 -20.48(13)
C16 C9 C10 C17 -143.35(12)
C16 C11 C12 C13 -9.96(19)
C17 C18 C19 C20 0.9(2)
C18 C17 C22 C21 -1.1(2)
C18 C19 C20 C21 -0.4(2)
C19 C20 C21 C22 -0.9(2)
C20 C21 C22 C17 1.6(2)
C22 C17 C18 C19 -0.2(2)
C23 C11 C12 C13 117.55(16)
C23 C11 C16 C9 141.41(12)
C23 C11 C16 C15 -92.95(14)
O7 N2 C24 C25 -7.83(19)
O7 N2 C24 C29 170.23(13)
O8 N2 C24 C25 172.90(14)
O8 N2 C24 C29 -9.04(19)
O10 C31 C32 C33 -62.53(16)
O10 C31 C32 C39 57.04(15)
O11 C33 C40 C41 -9.23(18)
O11 C33 C40 C45 169.52(12)
O11 C34 C35 C36 -128.53(18)
O11 C34 C39 C32 32.78(15)
O11 C34 C39 C38 157.73(13)
O12 C37 C38 C39 -151.28(15)
N2 C24 C25 C26 177.58(12)
N2 C24 C29 C28 -176.25(12)
C24 C25 C26 C27 -1.5(2)
C25 C24 C29 C28 1.7(2)
C25 C26 C27 C28 2.2(2)
C25 C26 C27 C30 -177.85(12)
C26 C27 C28 C29 -0.8(2)
C26 C27 C30 O9 -19.5(2)
C26 C27 C30 O10 161.08(12)
C27 C28 C29 C24 -1.1(2)
C28 C27 C30 O9 160.48(14)
C28 C27 C30 O10 -18.93(17)
C29 C24 C25 C26 -0.4(2)
C30 O10 C31 C32 -127.06(12)
C30 C27 C28 C29 179.20(12)
C31 O10 C30 O9 -8.29(19)
C31 O10 C30 C27 171.13(11)
C31 C32 C33 O11 117.09(13)
C31 C32 C33 C40 -5.22(19)
C31 C32 C39 C34 -143.94(12)
C31 C32 C39 C38 91.66(14)
C32 C33 C40 C41 111.65(15)
C32 C33 C40 C45 -69.60(17)
C33 O11 C34 C35 80.54(15)
C33 O11 C34 C39 -38.42(16)
C33 O11 C34 C46 -157.78(14)
C33 C32 C39 C34 -15.98(14)
C33 C32 C39 C38 -140.39(12)
C33 C40 C41 C42 177.88(13)
C33 C40 C45 C44 -179.57(13)
C34 O11 C33 C32 28.09(15)
C34 O11 C33 C40 155.81(12)
C34 C35 C36 C37 -3.7(3)
C35 C34 C39 C32 -84.49(14)
C35 C34 C39 C38 40.45(18)
C35 C36 C37 O12 177.89(16)
C35 C36 C37 C38 -5.0(2)
C36 C37 C38 C39 31.57(19)
C37 C38 C39 C32 69.77(17)
C37 C38 C39 C34 -49.92(19)
C39 C32 C33 O11 -6.36(14)
C39 C32 C33 C40 -128.67(13)
C39 C34 C35 C36 -14.6(2)
C40 C41 C42 C43 1.6(2)
C41 C40 C45 C44 -0.8(2)
C41 C42 C43 C44 -0.6(2)
C42 C43 C44 C45 -1.0(2)
C43 C44 C45 C40 1.7(2)
C45 C40 C41 C42 -0.9(2)
C46 C34 C35 C36 112.5(2)
C46 C34 C39 C32 148.69(13)
C46 C34 C39 C38 -86.37(17)
